data_2013765
loop_
_publ_author_name
'Gelalcha, Feyissa Gadissa'
'Schulze, B\"arbel'
'L\"onnecke, Peter'

_publ_section_title
;
 3,3,6,6-Tetramethyl-1,2,4,5-tetroxane: a twinned crystal structure
;
_journal_issue 3
_journal_name_full 'Acta Crystallographica Section C'
_journal_page_first o180
_journal_page_last o182
_journal_paper_doi 10.1107/S010827010400112X
_journal_volume 60
_journal_year 2004
_chemical_formula_iupac 'C6 H12 O4'
_chemical_formula_moiety 'C6 H12 O4'
_chemical_formula_sum 'C6 H12 O4'
_chemical_formula_weight 148.16
_chemical_name_common 'acetone peroxide'
_chemical_name_systematic 3,3,6,6-tetramethyl-1,2,4,5-tetroxane
_space_group_IT_number 13
_symmetry_cell_setting monoclinic
_symmetry_space_group_name_Hall '-P 2yc'
_symmetry_space_group_name_H-M 'P 1 2/c 1'
_audit_creation_method 'WinGX routine CIF_UPDATE'
_cell_angle_alpha 90
_cell_angle_beta 94.326(3)
_cell_angle_gamma 90
_cell_formula_units_Z 2
_cell_length_a 5.9194(8)
_cell_length_b 5.9245(8)
_cell_length_c 10.5821(14)
_cell_measurement_reflns_used 1547
_cell_measurement_temperature 208(2)
_cell_measurement_theta_max 31.291
_cell_measurement_theta_min 3.442
_cell_volume 370.05(9)
_computing_cell_refinement 'SAINT-Plus (Bruker, 1999)'
_computing_data_collection 'SMART (Siemens, 1993)'
_computing_data_reduction SAINT-Plus
_computing_molecular_graphics 'Diamond (Brandenburg, 2001)'
_computing_publication_material SHELXL97
_computing_structure_refinement 'SHELXL97 (Sheldrick, 1997)'
_computing_structure_solution 'SHELXS97 (Sheldrick, 1997)'
_diffrn_measured_fraction_theta_full 0.999
_diffrn_measured_fraction_theta_max 0.999
_diffrn_measurement_device_type 'Bruker SMART CCD area-detector'
_diffrn_measurement_method \w
_diffrn_radiation_source 'fine-focus sealed tube'
_diffrn_radiation_type MoK\a
_diffrn_radiation_wavelength 0.71073
_diffrn_reflns_av_R_equivalents 0.0366
_diffrn_reflns_limit_h_max 7
_diffrn_reflns_limit_h_min -7
_diffrn_reflns_limit_k_max 7
_diffrn_reflns_limit_k_min -5
_diffrn_reflns_limit_l_max 13
_diffrn_reflns_limit_l_min -14
_diffrn_reflns_number 2651
_diffrn_reflns_theta_full 28.26
_diffrn_reflns_theta_max 28.26
_diffrn_reflns_theta_min 3.44
_exptl_absorpt_coefficient_mu 0.112
_exptl_absorpt_correction_type none
_exptl_crystal_colour colorless
_exptl_crystal_density_diffrn 1.33
_exptl_crystal_density_method 'not measured'
_exptl_crystal_description prism
_exptl_crystal_F_000 160
_exptl_crystal_size_max 0.4
_exptl_crystal_size_mid 0.1
_exptl_crystal_size_min 0.1
_refine_diff_density_max 0.307
_refine_diff_density_min -0.219
_refine_ls_extinction_method none
_refine_ls_goodness_of_fit_ref 1.11
_refine_ls_hydrogen_treatment refall
_refine_ls_matrix_type full
_refine_ls_number_parameters 70
_refine_ls_number_reflns 919
_refine_ls_number_restraints 0
_refine_ls_restrained_S_all 1.11
_refine_ls_R_factor_gt 0.0447
_refine_ls_shift/su_max 0.001
_refine_ls_structure_factor_coef Fsqd
_refine_ls_weighting_details 'calc w=1/[\s^2^(Fo^2^)+(0.0481P)^2^+0.1358P] where P=(Fo^2^+2Fc^2^)/3'
_refine_ls_weighting_scheme calc
_refine_ls_wR_factor_ref 0.1127
_reflns_number_gt 764
_reflns_number_total 919
_reflns_threshold_expression I>2\s(I)
_cod_data_source_file fg1722.cif
_cod_data_source_block I
_cod_depositor_comments
;
The following automatic conversions were performed:
'_symmetry_cell_setting' value 'Monoclinic' changed to 'monoclinic'
according to '/home/saulius/struct/CIF-dictionaries/cif_core.dic'
dictionary named 'cif_core.dic' version 2.4.1 from 2010-06-29.

Automatic conversion script
Id: cif_fix_enum 1527 2010-12-29 10:47:43Z saulius 

The following automatic conversions were performed:

'_symmetry_cell_setting' value 'Monoclinic' changed to 'monoclinic'
according to /home/saulius/struct/CIF-dictionaries/cif_core.dic
dictionary named 'cif_core.dic' version 2.4.1 from 2010-06-29.

Automatic conversion script
Id: cif_fix_values 1715 2011-07-08 13:25:40Z adriana 
;
_cod_original_sg_symbol_H-M 'P 2/c'
_cod_database_code 2013765
_cod_database_fobs_code 2013765

loop_
_symmetry_equiv_pos_as_xyz
'x, y, z'
'-x, y, -z+1/2'
'-x, -y, -z'
'x, -y, z-1/2'

loop_
_atom_site_label
_atom_site_fract_x
_atom_site_fract_y
_atom_site_fract_z
_atom_site_U_iso_or_equiv
_atom_site_adp_type
_atom_site_calc_flag
_atom_site_refinement_flags
_atom_site_occupancy
_atom_site_disorder_assembly
_atom_site_disorder_group
_atom_site_type_symbol
O1 0.57499(16) 0.29345(18) 1.04397(9) 0.0273(3) Uani d . 1 . . O
O2 0.29857(17) 0.56995(17) 1.04350(9) 0.0272(3) Uani d . 1 . . O
C1 0.3386(2) 0.3369(2) 1.01527(13) 0.0251(3) Uani d . 1 . . C
C2 0.2575(3) 0.2731(3) 0.88047(14) 0.0307(4) Uani d . 1 . . C
C3 0.2210(3) 0.2074(3) 1.11473(15) 0.0330(4) Uani d . 1 . . C
H2A 0.332(3) 0.355(4) 0.8210(19) 0.043(5) Uiso d . 1 . . H
H2B 0.283(3) 0.109(4) 0.8691(18) 0.041(5) Uiso d . 1 . . H
H2C 0.098(4) 0.301(4) 0.8673(19) 0.043(5) Uiso d . 1 . . H
H3A 0.243(3) 0.051(4) 1.1050(19) 0.045(6) Uiso d . 1 . . H
H3B 0.059(4) 0.230(4) 1.106(2) 0.048(6) Uiso d . 1 . . H
H3C 0.276(3) 0.252(3) 1.1980(18) 0.033(5) Uiso d . 1 . . H

loop_
_atom_site_aniso_label
_atom_site_aniso_U_11
_atom_site_aniso_U_22
_atom_site_aniso_U_33
_atom_site_aniso_U_12
_atom_site_aniso_U_13
_atom_site_aniso_U_23
O1 0.0253(5) 0.0240(6) 0.0326(5) 0.0020(4) 0.0016(4) 0.0058(4)
O2 0.0250(5) 0.0243(6) 0.0332(5) 0.0016(4) 0.0076(4) 0.0007(4)
C1 0.0231(7) 0.0231(7) 0.0291(7) 0.0020(6) 0.0015(5) -0.0006(5)
C2 0.0316(8) 0.0311(8) 0.0290(7) -0.0006(7) -0.0006(6) -0.0023(6)
C3 0.0336(8) 0.0325(9) 0.0332(8) -0.0047(7) 0.0052(6) 0.0031(7)

loop_
_atom_type_symbol
_atom_type_description
_atom_type_scat_dispersion_real
_atom_type_scat_dispersion_imag
_atom_type_scat_source
O O 0.0106 0.006 'International Tables Vol C Tables 4.2.6.8 and 6.1.1.4'
C C 0.0033 0.0016 'International Tables Vol C Tables 4.2.6.8 and 6.1.1.4'
H H 0 0 'International Tables Vol C Tables 4.2.6.8 and 6.1.1.4'

loop_
_geom_angle_atom_site_label_1
_geom_angle_atom_site_label_2
_geom_angle_atom_site_label_3
_geom_angle_site_symmetry_3
_geom_angle
_geom_angle_publ_flag
C1 O1 O2 3_667 107.58(9) yes
C1 O2 O1 3_667 107.31(10) yes
O1 C1 O2 . 107.60(11) yes
O1 C1 C2 . 112.89(12) yes
O1 C1 C3 . 104.74(11) yes
O2 C1 C2 . 112.91(12) yes
O2 C1 C3 . 104.54(12) yes
C3 C1 C2 . 113.45(13) yes
C1 C2 H2A . 111.9(13) no
C1 C2 H2B . 108.6(11) no
H2A C2 H2B . 110.2(17) no
C1 C2 H2C . 109.4(12) no
H2A C2 H2C . 108.8(18) no
H2B C2 H2C . 107.9(17) no
C1 C3 H3A . 110.3(12) no
C1 C3 H3B . 111.6(13) no
H3A C3 H3B . 105.6(18) no
C1 C3 H3C . 111.0(12) no
H3A C3 H3C . 109.6(17) no
H3B C3 H3C . 108.6(17) no

loop_
_geom_bond_atom_site_label_1
_geom_bond_atom_site_label_2
_geom_bond_site_symmetry_2
_geom_bond_distance
_geom_bond_publ_flag
O1 C1 . 1.4329(17) yes
O1 O2 3_667 1.4753(14) yes
O2 C1 . 1.4361(18) yes
C1 C2 . 1.518(2) yes
C1 C3 . 1.513(2) yes
C2 H2A . 0.93(2) no
C2 H2B . 0.99(2) no
C2 H2C . 0.96(2) no
C3 H3A . 0.94(2) no
C3 H3B . 0.96(2) no
C3 H3C . 0.954(19) no

loop_
_geom_torsion_atom_site_label_1
_geom_torsion_atom_site_label_2
_geom_torsion_atom_site_label_3
_geom_torsion_atom_site_label_4
_geom_torsion_site_symmetry_1
_geom_torsion_site_symmetry_3
_geom_torsion_site_symmetry_4
_geom_torsion
_geom_torsion_publ_flag
O2 O1 C1 O2 3_667 . . -64.66(13) yes
O2 O1 C1 C3 3_667 . . -175.50(11) yes
O2 O1 C1 C2 3_667 . . 60.60(15) yes
O1 O2 C1 O1 3_667 . . 64.48(12) yes
O1 O2 C1 C3 3_667 . . 175.46(10) yes
O1 O2 C1 C2 3_667 . . -60.76(14) yes
C1 O1 O2 C1 . 3_667 3_667 64.47(13) yes
C1 O2 O1 C1 . 3_667 3_667 -64.47(13) no
